data_4067592
loop_
_publ_author_name
'Panda, Tarun K.'
'Tsurugi, Hayato'
'Pal, Kuntal'
'Kaneko, Hiroshi'
'Mashima, Kazushi'

_publ_section_title
;
 Highly Reactive Metal&#x2212;Nitrogen Bond Induced C&#x2212;H Bond
 Activation and Azametallacycle Formation
;
_journal_issue 1
_journal_name_full Organometallics
_journal_page_first 34
_journal_paper_doi 10.1021/om901027v
_journal_volume 29
_journal_year 2010
_chemical_formula_moiety 'C26 H44 N6 Zr'
_chemical_formula_sum 'C26 H44 N6 Zr'
_chemical_formula_weight 531.89
_chemical_name_common 6d
_chemical_name_systematic
;
 ?
;
_space_group_IT_number 33
_symmetry_cell_setting orthorhombic
_symmetry_space_group_name_Hall 'P 2c -2n'
_symmetry_space_group_name_H-M 'P n a 21'
_atom_sites_solution_hydrogens geom
_atom_sites_solution_primary direct
_atom_sites_solution_secondary difmap
_audit_creation_method SHELXL-97
_cell_angle_alpha 90
_cell_angle_beta 90
_cell_angle_gamma 90
_cell_formula_units_Z 4
_cell_length_a 13.737(5)
_cell_length_b 14.285(5)
_cell_length_c 14.705(5)
_cell_measurement_temperature 120(2)
_cell_measurement_theta_max 27.4
_cell_measurement_theta_min 3.2
_cell_volume 2885.6(18)
_computing_cell_refinement 'RAPID-AUTO (Rigaku, 1998)'
_computing_data_collection 'RAPID-AUTO (Rigaku, 1998)'
_computing_data_reduction 'teXan (Rigaku/MSC, 2004)'
_computing_molecular_graphics Ortep-32
_computing_publication_material WinGX
_computing_structure_refinement 'SHELXL-97 (Sheldrick, 1997)'
_computing_structure_solution 'SIR 97'
_diffrn_ambient_temperature 120(2)
_diffrn_detector_area_resol_mean 10.00
_diffrn_measured_fraction_theta_full 0.998
_diffrn_measured_fraction_theta_max 0.998
_diffrn_measurement_device_type 'Rigaku RAXIS-RAPID Imaging Plate'
_diffrn_measurement_method \w
_diffrn_radiation_monochromator graphite
_diffrn_radiation_source 'fine-focus sealed tube'
_diffrn_radiation_type MoK\a
_diffrn_radiation_wavelength 0.71075
_diffrn_reflns_av_R_equivalents 0.0205
_diffrn_reflns_av_sigmaI/netI 0.0137
_diffrn_reflns_limit_h_max 17
_diffrn_reflns_limit_h_min -17
_diffrn_reflns_limit_k_max 18
_diffrn_reflns_limit_k_min -18
_diffrn_reflns_limit_l_max 19
_diffrn_reflns_limit_l_min -19
_diffrn_reflns_number 44422
_diffrn_reflns_theta_full 27.40
_diffrn_reflns_theta_max 27.40
_diffrn_reflns_theta_min 3.21
_exptl_absorpt_coefficient_mu 0.404
_exptl_absorpt_correction_T_max 0.932
_exptl_absorpt_correction_T_min 0.902
_exptl_absorpt_correction_type empirical
_exptl_crystal_colour yellow
_exptl_crystal_density_diffrn 1.224
_exptl_crystal_density_method 'not measured'
_exptl_crystal_description block
_exptl_crystal_F_000 1128
_exptl_crystal_size_max 0.25
_exptl_crystal_size_mid 0.20
_exptl_crystal_size_min 0.18
_refine_diff_density_max 0.328
_refine_diff_density_min -0.211
_refine_diff_density_rms 0.050
_refine_ls_abs_structure_details 'Flack H D (1983), Acta Cryst. A39, 876-881'
_refine_ls_abs_structure_Flack 0.00(18)
_refine_ls_extinction_method none
_refine_ls_goodness_of_fit_ref 0.907
_refine_ls_hydrogen_treatment constr
_refine_ls_matrix_type full
_refine_ls_number_parameters 310
_refine_ls_number_reflns 6545
_refine_ls_number_restraints 1
_refine_ls_restrained_S_all 0.907
_refine_ls_R_factor_all 0.0188
_refine_ls_R_factor_gt 0.0186
_refine_ls_shift/su_max 0.007
_refine_ls_shift/su_mean 0.000
_refine_ls_structure_factor_coef Fsqd
_refine_ls_weighting_details 'calc w=1/[\s^2^(Fo^2^)+(0.0336P)^2^+0.6979P] where P=(Fo^2^+2Fc^2^)/3'
_refine_ls_weighting_scheme calc
_refine_ls_wR_factor_gt 0.0472
_refine_ls_wR_factor_ref 0.0473
_reflns_number_gt 6468
_reflns_number_total 6545
_reflns_threshold_expression >2sigma(I)
_cod_data_source_file om901027v_si_002.cif
_cod_data_source_block 6d
_cod_database_code 4067592

loop_
_symmetry_equiv_pos_as_xyz
'x, y, z'
'-x, -y, z+1/2'
'-x+1/2, y+1/2, z+1/2'
'x+1/2, -y+1/2, z'

loop_
_atom_site_label
_atom_site_type_symbol
_atom_site_fract_x
_atom_site_fract_y
_atom_site_fract_z
_atom_site_U_iso_or_equiv
_atom_site_adp_type
_atom_site_occupancy
_atom_site_symmetry_multiplicity
_atom_site_calc_flag
_atom_site_refinement_flags
Zr1 Zr 1.237374(7) 1.933520(6) 1.287231(12) 0.01913(4) Uani 1 1 d .
N1 N 1.30505(7) 2.02879(7) 1.16911(7) 0.01977(19) Uani 1 1 d .
N2 N 1.13188(8) 2.03248(8) 1.24430(7) 0.0245(2) Uani 1 1 d .
N3 N 1.16452(9) 1.89445(8) 1.40661(8) 0.0291(2) Uani 1 1 d .
N4 N 1.21799(9) 1.81245(8) 1.21159(8) 0.0261(2) Uani 1 1 d .
N5 N 1.36966(9) 1.94957(10) 1.35198(8) 0.0320(3) Uani 1 1 d .
N6 N 1.25923(8) 2.12007(9) 1.04151(8) 0.0259(2) Uani 1 1 d .
C1 C 1.24171(9) 2.07665(9) 1.12095(10) 0.0208(3) Uani 1 1 d .
C2 C 1.14023(10) 2.08338(10) 1.15965(10) 0.0287(3) Uani 1 1 d .
H2A H 1.1241 2.1486 1.1699 0.034 Uiso 1 1 calc R
H2B H 1.0941 2.0583 1.1161 0.034 Uiso 1 1 calc R
C3 C 1.04083(8) 2.04893(8) 1.28846(13) 0.0287(2) Uani 1 1 d .
C4 C 1.03703(12) 2.10966(11) 1.36412(10) 0.0374(3) Uani 1 1 d .
C5 C 0.94814(14) 2.12343(14) 1.40802(13) 0.0507(5) Uani 1 1 d .
H5 H 0.9452 2.1628 1.4583 0.061 Uiso 1 1 calc R
C6 C 0.86395(14) 2.07946(14) 1.37797(15) 0.0538(5) Uani 1 1 d .
H6 H 0.8052 2.0898 1.4077 0.065 Uiso 1 1 calc R
C7 C 0.86769(11) 2.02055(12) 1.30406(13) 0.0467(5) Uani 1 1 d .
H7 H 0.8110 1.9916 1.2840 0.056 Uiso 1 1 calc R
C8 C 0.95545(11) 2.00345(11) 1.25847(11) 0.0360(3) Uani 1 1 d .
C9 C 0.95881(13) 1.93358(12) 1.18178(14) 0.0432(4) Uani 1 1 d .
H9A H 1.0040 1.8846 1.1965 0.065 Uiso 1 1 calc R
H9B H 0.9793 1.9644 1.1270 0.065 Uiso 1 1 calc R
H9C H 0.8952 1.9072 1.1729 0.065 Uiso 1 1 calc R
C10 C 1.12709(15) 2.15918(13) 1.39741(12) 0.0472(4) Uani 1 1 d .
H10A H 1.1561 2.1932 1.3481 0.071 Uiso 1 1 calc R
H10B H 1.1727 2.1140 1.4202 0.071 Uiso 1 1 calc R
H10C H 1.1098 2.2019 1.4452 0.071 Uiso 1 1 calc R
C11 C 1.40737(11) 2.04806(11) 1.16348(9) 0.0246(3) Uani 1 1 d .
C12 C 1.43991(11) 2.13815(11) 1.18857(10) 0.0345(3) Uani 1 1 d .
C13 C 1.54083(13) 2.15360(14) 1.19428(12) 0.0486(5) Uani 1 1 d .
H13 H 1.5635 2.2124 1.2114 0.058 Uiso 1 1 calc R
C14 C 1.60696(12) 2.08370(16) 1.17509(13) 0.0533(5) Uani 1 1 d .
H14 H 1.6734 2.0954 1.1790 0.064 Uiso 1 1 calc R
C15 C 1.57380(11) 1.99616(14) 1.15004(11) 0.0432(4) Uani 1 1 d .
H15 H 1.6186 1.9492 1.1370 0.052 Uiso 1 1 calc R
C16 C 1.47440(10) 1.97681(10) 1.14387(9) 0.0297(3) Uani 1 1 d .
C17 C 1.44069(11) 1.88141(10) 1.11381(11) 0.0361(3) Uani 1 1 d .
H17A H 1.4024 1.8873 1.0595 0.054 Uiso 1 1 calc R
H17B H 1.4019 1.8536 1.1609 0.054 Uiso 1 1 calc R
H17C H 1.4962 1.8425 1.1019 0.054 Uiso 1 1 calc R
C18 C 1.37086(14) 2.21661(11) 1.21178(12) 0.0446(4) Uani 1 1 d .
H18A H 1.4062 2.2665 1.2404 0.067 Uiso 1 1 calc R
H18B H 1.3217 2.1939 1.2525 0.067 Uiso 1 1 calc R
H18C H 1.3408 2.2393 1.1572 0.067 Uiso 1 1 calc R
C19 C 1.34270(10) 2.09753(11) 0.98432(9) 0.0321(3) Uani 1 1 d .
H19A H 1.3246 2.1029 0.9215 0.048 Uiso 1 1 calc R
H19B H 1.3636 2.0347 0.9966 0.048 Uiso 1 1 calc R
H19C H 1.3949 2.1402 0.9972 0.048 Uiso 1 1 calc R
C20 C 1.18967(10) 2.18505(11) 0.99978(10) 0.0337(3) Uani 1 1 d .
H20A H 1.2245 2.2335 0.9684 0.051 Uiso 1 1 calc R
H20B H 1.1497 2.2124 1.0462 0.051 Uiso 1 1 calc R
H20C H 1.1493 2.1517 0.9574 0.051 Uiso 1 1 calc R
C21 C 1.42655(11) 1.86572(13) 1.36977(12) 0.0429(4) Uani 1 1 d .
H21A H 1.3931 1.8121 1.3458 0.064 Uiso 1 1 calc R
H21B H 1.4351 1.8584 1.4342 0.064 Uiso 1 1 calc R
H21C H 1.4890 1.8713 1.3411 0.064 Uiso 1 1 calc R
C22 C 1.41794(15) 2.03220(15) 1.38774(12) 0.0464(5) Uani 1 1 d .
H22A H 1.3789 2.0865 1.3755 0.070 Uiso 1 1 calc R
H22B H 1.4804 2.0391 1.3592 0.070 Uiso 1 1 calc R
H22C H 1.4265 2.0256 1.4522 0.070 Uiso 1 1 calc R
C23 C 1.21964(15) 1.71788(11) 1.24708(13) 0.0452(4) Uani 1 1 d .
H23A H 1.2439 1.7186 1.3083 0.068 Uiso 1 1 calc R
H23B H 1.2612 1.6797 1.2099 0.068 Uiso 1 1 calc R
H23C H 1.1549 1.6926 1.2466 0.068 Uiso 1 1 calc R
C24 C 1.19019(13) 1.81156(11) 1.11635(10) 0.0365(3) Uani 1 1 d .
H24A H 1.1848 1.8747 1.0946 0.055 Uiso 1 1 calc R
H24B H 1.1287 1.7804 1.1097 0.055 Uiso 1 1 calc R
H24C H 1.2387 1.7789 1.0817 0.055 Uiso 1 1 calc R
C25 C 1.06700(11) 1.85515(12) 1.40661(13) 0.0432(4) Uani 1 1 d .
H25A H 1.0516 1.8325 1.3468 0.065 Uiso 1 1 calc R
H25B H 1.0211 1.9026 1.4238 0.065 Uiso 1 1 calc R
H25C H 1.0639 1.8043 1.4492 0.065 Uiso 1 1 calc R
C26 C 1.19055(16) 1.92276(13) 1.49846(11) 0.0479(4) Uani 1 1 d .
H26A H 1.2559 1.9466 1.4988 0.072 Uiso 1 1 calc R
H26B H 1.1863 1.8697 1.5384 0.072 Uiso 1 1 calc R
H26C H 1.1466 1.9706 1.5188 0.072 Uiso 1 1 calc R

loop_
_atom_site_aniso_label
_atom_site_aniso_U_11
_atom_site_aniso_U_22
_atom_site_aniso_U_33
_atom_site_aniso_U_23
_atom_site_aniso_U_13
_atom_site_aniso_U_12
Zr1 0.01752(5) 0.02214(5) 0.01773(5) 0.00581(6) -0.00007(9) -0.00035(3)
N1 0.0193(5) 0.0207(5) 0.0194(4) 0.0043(4) 0.0010(4) 0.0000(4)
N2 0.0221(5) 0.0294(5) 0.0219(5) 0.0073(4) 0.0054(4) 0.0039(4)
N3 0.0281(6) 0.0333(6) 0.0260(5) 0.0103(5) 0.0057(5) 0.0013(5)
N4 0.0285(5) 0.0247(5) 0.0253(6) 0.0049(4) -0.0009(4) -0.0013(4)
N5 0.0243(6) 0.0464(7) 0.0253(6) 0.0130(5) -0.0058(5) -0.0073(5)
N6 0.0240(5) 0.0314(6) 0.0223(6) 0.0099(5) 0.0027(4) 0.0045(4)
C1 0.0223(6) 0.0198(6) 0.0204(6) 0.0027(5) 0.0011(5) 0.0008(4)
C2 0.0241(6) 0.0360(7) 0.0258(7) 0.0114(6) 0.0054(5) 0.0094(5)
C3 0.0258(5) 0.0330(5) 0.0272(5) 0.0129(8) 0.0074(8) 0.0088(4)
C4 0.0415(8) 0.0413(8) 0.0294(7) 0.0065(6) 0.0105(6) 0.0119(7)
C5 0.0558(11) 0.0571(11) 0.0392(9) 0.0076(8) 0.0242(8) 0.0188(9)
C6 0.0387(9) 0.0653(11) 0.0573(12) 0.0184(9) 0.0277(9) 0.0190(8)
C7 0.0273(7) 0.0533(9) 0.0595(13) 0.0233(9) 0.0118(7) 0.0070(6)
C8 0.0267(6) 0.0416(8) 0.0397(7) 0.0162(6) 0.0064(5) 0.0055(6)
C9 0.0292(8) 0.0490(10) 0.0515(10) 0.0051(7) -0.0027(7) -0.0058(6)
C10 0.0570(10) 0.0490(9) 0.0355(8) -0.0087(7) 0.0039(7) 0.0087(8)
C11 0.0216(6) 0.0326(6) 0.0195(6) 0.0100(5) -0.0020(5) -0.0055(5)
C12 0.0389(8) 0.0380(7) 0.0265(6) 0.0107(6) -0.0046(6) -0.0147(6)
C13 0.0452(9) 0.0599(11) 0.0406(8) 0.0189(8) -0.0106(7) -0.0312(9)
C14 0.0255(8) 0.0903(14) 0.0440(9) 0.0307(10) -0.0071(7) -0.0214(9)
C15 0.0225(7) 0.0709(11) 0.0363(8) 0.0260(8) 0.0033(6) 0.0051(7)
C16 0.0223(6) 0.0409(7) 0.0260(6) 0.0159(6) 0.0030(5) 0.0020(5)
C17 0.0319(7) 0.0360(7) 0.0405(8) 0.0091(6) 0.0105(6) 0.0126(6)
C18 0.0631(11) 0.0288(7) 0.0420(9) -0.0016(6) -0.0075(8) -0.0119(7)
C19 0.0276(7) 0.0456(8) 0.0232(6) 0.0119(6) 0.0048(5) 0.0050(6)
C20 0.0292(7) 0.0422(8) 0.0296(7) 0.0184(6) 0.0025(5) 0.0080(6)
C21 0.0243(7) 0.0606(10) 0.0437(9) 0.0259(8) -0.0052(6) -0.0022(7)
C22 0.0489(10) 0.0626(12) 0.0278(8) 0.0080(8) -0.0104(7) -0.0210(10)
C23 0.0672(11) 0.0276(7) 0.0408(8) 0.0069(6) -0.0036(8) 0.0013(7)
C24 0.0474(9) 0.0350(7) 0.0270(6) 0.0010(6) -0.0036(6) -0.0088(7)
C25 0.0287(7) 0.0480(9) 0.0531(9) 0.0266(8) 0.0105(7) -0.0009(7)
C26 0.0631(13) 0.0550(10) 0.0257(8) 0.0069(7) 0.0126(8) 0.0015(8)

loop_
_atom_type_symbol
_atom_type_description
_atom_type_scat_dispersion_real
_atom_type_scat_dispersion_imag
_atom_type_scat_source
C C 0.0030 0.0020 'International Tables Vol C Tables 4.2.6.8 and 6.1.1.4'
H H 0.0000 0.0000 'International Tables Vol C Tables 4.2.6.8 and 6.1.1.4'
N N 0.0060 0.0030 'International Tables Vol C Tables 4.2.6.8 and 6.1.1.4'
Zr Zr -2.9670 0.5600 'International Tables Vol C Tables 4.2.6.8 and 6.1.1.4'

loop_
_geom_angle_atom_site_label_1
_geom_angle_atom_site_label_2
_geom_angle_atom_site_label_3
_geom_angle
N5 Zr1 N4 116.94(5)
N5 Zr1 N3 93.65(5)
N4 Zr1 N3 99.55(5)
N5 Zr1 N2 131.67(5)
N4 Zr1 N2 107.97(5)
N3 Zr1 N2 95.77(5)
N5 Zr1 N1 85.97(5)
N4 Zr1 N1 97.75(5)
N3 Zr1 N1 160.75(4)
N2 Zr1 N1 70.76(4)
C1 N1 C11 121.19(11)
C1 N1 Zr1 115.45(9)
C11 N1 Zr1 122.09(8)
C3 N2 C2 112.21(11)
C3 N2 Zr1 124.93(9)
C2 N2 Zr1 122.50(8)
C25 N3 C26 109.53(14)
C25 N3 Zr1 122.90(10)
C26 N3 Zr1 125.88(11)
C23 N4 C24 110.09(12)
C23 N4 Zr1 125.64(10)
C24 N4 Zr1 123.96(9)
C22 N5 C21 111.04(14)
C22 N5 Zr1 131.24(12)
C21 N5 Zr1 117.69(11)
C1 N6 C19 122.70(11)
C1 N6 C20 122.61(11)
C19 N6 C20 114.25(11)
N1 C1 N6 126.15(12)
N1 C1 C2 116.22(12)
N6 C1 C2 117.63(12)
N2 C2 C1 111.46(11)
N2 C2 H2A 109.3
C1 C2 H2A 109.3
N2 C2 H2B 109.3
C1 C2 H2B 109.3
H2A C2 H2B 108.0
C8 C3 C4 119.89(13)
C8 C3 N2 120.64(15)
C4 C3 N2 119.45(13)
C5 C4 C3 118.92(16)
C5 C4 C10 120.14(16)
C3 C4 C10 120.93(13)
C6 C5 C4 121.20(18)
C6 C5 H5 119.4
C4 C5 H5 119.4
C7 C6 C5 119.81(16)
C7 C6 H6 120.1
C5 C6 H6 120.1
C6 C7 C8 121.13(17)
C6 C7 H7 119.4
C8 C7 H7 119.4
C7 C8 C3 119.03(16)
C7 C8 C9 120.00(15)
C3 C8 C9 120.89(14)
C8 C9 H9A 109.5
C8 C9 H9B 109.5
H9A C9 H9B 109.5
C8 C9 H9C 109.5
H9A C9 H9C 109.5
H9B C9 H9C 109.5
C4 C10 H10A 109.5
C4 C10 H10B 109.5
H10A C10 H10B 109.5
C4 C10 H10C 109.5
H10A C10 H10C 109.5
H10B C10 H10C 109.5
C16 C11 C12 120.49(14)
C16 C11 N1 121.06(13)
C12 C11 N1 118.05(14)
C13 C12 C11 118.10(16)
C13 C12 C18 119.34(16)
C11 C12 C18 122.53(14)
C14 C13 C12 121.57(17)
C14 C13 H13 119.2
C12 C13 H13 119.2
C13 C14 C15 119.53(15)
C13 C14 H14 120.2
C15 C14 H14 120.2
C14 C15 C16 121.28(17)
C14 C15 H15 119.4
C16 C15 H15 119.4
C15 C16 C11 119.02(15)
C15 C16 C17 119.94(15)
C11 C16 C17 121.02(13)
C16 C17 H17A 109.5
C16 C17 H17B 109.5
H17A C17 H17B 109.5
C16 C17 H17C 109.5
H17A C17 H17C 109.5
H17B C17 H17C 109.5
C12 C18 H18A 109.5
C12 C18 H18B 109.5
H18A C18 H18B 109.5
C12 C18 H18C 109.5
H18A C18 H18C 109.5
H18B C18 H18C 109.5
N6 C19 H19A 109.5
N6 C19 H19B 109.5
H19A C19 H19B 109.5
N6 C19 H19C 109.5
H19A C19 H19C 109.5
H19B C19 H19C 109.5
N6 C20 H20A 109.5
N6 C20 H20B 109.5
H20A C20 H20B 109.5
N6 C20 H20C 109.5
H20A C20 H20C 109.5
H20B C20 H20C 109.5
N5 C21 H21A 109.5
N5 C21 H21B 109.5
H21A C21 H21B 109.5
N5 C21 H21C 109.5
H21A C21 H21C 109.5
H21B C21 H21C 109.5
N5 C22 H22A 109.5
N5 C22 H22B 109.5
H22A C22 H22B 109.5
N5 C22 H22C 109.5
H22A C22 H22C 109.5
H22B C22 H22C 109.5
N4 C23 H23A 109.5
N4 C23 H23B 109.5
H23A C23 H23B 109.5
N4 C23 H23C 109.5
H23A C23 H23C 109.5
H23B C23 H23C 109.5
N4 C24 H24A 109.5
N4 C24 H24B 109.5
H24A C24 H24B 109.5
N4 C24 H24C 109.5
H24A C24 H24C 109.5
H24B C24 H24C 109.5
N3 C25 H25A 109.5
N3 C25 H25B 109.5
H25A C25 H25B 109.5
N3 C25 H25C 109.5
H25A C25 H25C 109.5
H25B C25 H25C 109.5
N3 C26 H26A 109.5
N3 C26 H26B 109.5
H26A C26 H26B 109.5
N3 C26 H26C 109.5
H26A C26 H26C 109.5
H26B C26 H26C 109.5

loop_
_geom_bond_atom_site_label_1
_geom_bond_atom_site_label_2
_geom_bond_distance
Zr1 N5 2.0644(14)
Zr1 N4 2.0734(13)
Zr1 N3 2.0964(12)
Zr1 N2 2.1206(12)
Zr1 N1 2.3944(11)
N1 C1 1.3138(17)
N1 C11 1.4347(18)
N2 C3 1.4288(17)
N2 C2 1.4462(17)
N3 C25 1.4524(19)
N3 C26 1.455(2)
N4 C23 1.4484(19)
N4 C24 1.4518(18)
N5 C22 1.452(2)
N5 C21 1.454(2)
N6 C1 1.3443(18)
N6 C19 1.4580(18)
N6 C20 1.4667(17)
C1 C2 1.5087(19)
C2 H2A 0.9700
C2 H2B 0.9700
C3 C8 1.411(2)
C3 C4 1.412(2)
C4 C5 1.395(2)
C4 C10 1.507(3)
C5 C6 1.388(3)
C5 H5 0.9300
C6 C7 1.376(3)
C6 H6 0.9300
C7 C8 1.401(2)
C7 H7 0.9300
C8 C9 1.507(3)
C9 H9A 0.9600
C9 H9B 0.9600
C9 H9C 0.9600
C10 H10A 0.9600
C10 H10B 0.9600
C10 H10C 0.9600
C11 C16 1.402(2)
C11 C12 1.411(2)
C12 C13 1.406(2)
C12 C18 1.507(3)
C13 C14 1.379(3)
C13 H13 0.9300
C14 C15 1.381(3)
C14 H14 0.9300
C15 C16 1.396(2)
C15 H15 0.9300
C16 C17 1.506(2)
C17 H17A 0.9600
C17 H17B 0.9600
C17 H17C 0.9600
C18 H18A 0.9600
C18 H18B 0.9600
C18 H18C 0.9600
C19 H19A 0.9600
C19 H19B 0.9600
C19 H19C 0.9600
C20 H20A 0.9600
C20 H20B 0.9600
C20 H20C 0.9600
C21 H21A 0.9600
C21 H21B 0.9600
C21 H21C 0.9600
C22 H22A 0.9600
C22 H22B 0.9600
C22 H22C 0.9600
C23 H23A 0.9600
C23 H23B 0.9600
C23 H23C 0.9600
C24 H24A 0.9600
C24 H24B 0.9600
C24 H24C 0.9600
C25 H25A 0.9600
C25 H25B 0.9600
C25 H25C 0.9600
C26 H26A 0.9600
C26 H26B 0.9600
C26 H26C 0.9600
